data_4332752
loop_
_publ_author_name
'Huang, Ya-Xi'
'Ewald, Bastian'
'Schnelle, Walter'
'Prots, Yurii'
'Kniep, R\"udiger'

_publ_section_title
;
 Chirality and Magnetism in a Novel Series of Isotypic
 Borophosphates:&#x00A0; MII[BPO4(OH)2] (MII= Mn, Fe, Co)
;
_journal_issue 19
_journal_name_full 'Inorganic Chemistry'
_journal_page_first 7578
_journal_page_last 7580
_journal_paper_doi 10.1021/ic0607991
_journal_volume 45
_journal_year 2006
_chemical_formula_sum 'B Co H2 O6 P'
_chemical_formula_weight 198.73
_chemical_name_common Co[BPO4(OH)2]
_chemical_name_systematic
;
 ?
;
_space_group_IT_number 152
_symmetry_cell_setting trigonal
_symmetry_space_group_name_Hall 'P 31 2"'
_symmetry_space_group_name_H-M 'P 31 2 1'
_atom_sites_solution_hydrogens difmap
_atom_sites_solution_primary direct
_atom_sites_solution_secondary difmap
_audit_creation_method SHELXL-97
_cell_angle_alpha 90.00
_cell_angle_beta 90.00
_cell_angle_gamma 120.00
_cell_formula_units_Z 6
_cell_length_a 7.4554(2)
_cell_length_b 7.4554(2)
_cell_length_c 12.7397(10)
_cell_measurement_reflns_used 3163
_cell_measurement_temperature 295(2)
_cell_measurement_theta_max 31.5050
_cell_measurement_theta_min 3.1533
_cell_volume 613.24(5)
_computing_data_collection 'CrystalClear (Rigaku Corp., 2000)'
_computing_data_reduction 'CrystalClear (Rigaku Corp., 2000)'
_computing_structure_refinement 'SHELXL-97 (Sheldrick, 1997)'
_computing_structure_solution 'SHELXS-97 (Sheldrick, 1997)'
_diffrn_ambient_temperature 295(2)
_diffrn_detector_area_resol_mean 14.6306
_diffrn_measured_fraction_theta_full 0.962
_diffrn_measured_fraction_theta_max 0.962
_diffrn_measurement_details
;
scan:
    Number of images: 400
               Slice: 0.0000 - 240.0000
         Image width: 0.6000
            Exp time: 60.0000
       Rotation axis: Phi
               Omega: 0.0000
                 Chi: 0.0000
                 Phi: 0.0000
                 XTD: 42.0900
              2theta: -20.0000
scan:
    Number of images: 100
               Slice: -35.0000 - 25.0000
         Image width: 0.6000
            Exp time: 60.0000
       Rotation axis: Omega
               Omega: 0.0000
                 Chi: -90.0000
                 Phi: 5.0000
                 XTD: 42.0900
              2theta: -20.0000
;
_diffrn_measurement_device_type 'RIGAKU AFC7 CCD'
_diffrn_measurement_method dtprofit.ref
_diffrn_radiation_monochromator graphite
_diffrn_radiation_source 'fine-focus sealed tube'
_diffrn_radiation_type MoK\a
_diffrn_radiation_wavelength 0.71073
_diffrn_reflns_av_R_equivalents 0.0283
_diffrn_reflns_av_sigmaI/netI 0.0357
_diffrn_reflns_limit_h_max 10
_diffrn_reflns_limit_h_min -10
_diffrn_reflns_limit_k_max 9
_diffrn_reflns_limit_k_min -10
_diffrn_reflns_limit_l_max 14
_diffrn_reflns_limit_l_min -17
_diffrn_reflns_number 5062
_diffrn_reflns_theta_full 31.42
_diffrn_reflns_theta_max 31.42
_diffrn_reflns_theta_min 3.16
_exptl_absorpt_coefficient_mu 4.523
_exptl_absorpt_correction_T_max 1.0000
_exptl_absorpt_correction_T_min 0.7868
_exptl_absorpt_correction_type multi-scan
_exptl_crystal_colour purple
_exptl_crystal_density_diffrn 3.229
_exptl_crystal_density_method 'not measured'
_exptl_crystal_description Prism
_exptl_crystal_F_000 582
_exptl_crystal_size_max 0.150
_exptl_crystal_size_mid 0.030
_exptl_crystal_size_min 0.030
_refine_diff_density_max 0.721
_refine_diff_density_min -0.571
_refine_diff_density_rms 0.140
_refine_ls_abs_structure_details 'Flack H D (1983), Acta Cryst. A39, 876-881'
_refine_ls_abs_structure_Flack -0.02(2)
_refine_ls_extinction_method none
_refine_ls_goodness_of_fit_ref 1.159
_refine_ls_hydrogen_treatment refall
_refine_ls_matrix_type full
_refine_ls_number_parameters 91
_refine_ls_number_reflns 1280
_refine_ls_number_restraints 0
_refine_ls_restrained_S_all 1.159
_refine_ls_R_factor_all 0.033
_refine_ls_R_factor_gt 0.028
_refine_ls_shift/su_max 0.000
_refine_ls_shift/su_mean 0.000
_refine_ls_structure_factor_coef Fsqd
_refine_ls_weighting_details 'calc w=1/[\s^2^(Fo^2^)+(0.0155P)^2^+0.5934P] where P=(Fo^2^+2Fc^2^)/3'
_refine_ls_weighting_scheme calc
_refine_ls_wR_factor_gt 0.054
_refine_ls_wR_factor_ref 0.057
_reflns_number_gt 1190
_reflns_number_total 1280
_reflns_threshold_expression >2sigma(I)
_cod_data_source_file ic0607991sup1.cif
_cod_data_source_block Co[BPO4(OH)2]
_cod_depositor_comments
;
The following automatic conversions were performed:

'_symmetry_cell_setting' value 'Trigonal' changed to 'trigonal'
according to /home/saulius/struct/CIF-dictionaries/cif_core.dic
dictionary named 'cif_core.dic' version 2.4.2 from
2011-04-26.

'_exptl_absorpt_correction_type' value 'Multi-scan'
changed to 'multi-scan' according to
/home/saulius/struct/CIF-dictionaries/cif_core.dic dictionary named
'cif_core.dic' version 2.4.2 from 2011-04-26.

Automatic conversion script
Id: cif_fix_values 1891 2012-01-12 08:04:46Z andrius 
;
_cod_original_sg_symbol_H-M 'P31 2 1'
_cod_original_formula_sum 'H2 B Co O6 P'
_cod_database_code 4332752

loop_
_symmetry_equiv_pos_as_xyz
'x, y, z'
'-y, x-y, z+1/3'
'y, x, -z'
'-x+y, -x, z+2/3'
'-x, -x+y, -z+1/3'
'x-y, -y, -z+2/3'

loop_
_atom_site_label
_atom_site_type_symbol
_atom_site_symmetry_multiplicity
_atom_site_Wyckoff_symbol
_atom_site_fract_x
_atom_site_fract_y
_atom_site_fract_z
_atom_site_U_iso_or_equiv
_atom_site_adp_type
_atom_site_occupancy
_atom_site_calc_flag
_atom_site_refinement_flags
Co1 Co 3 a 0.86658(8) 0.86658(8) 0.0000 0.00998(14) Uani 1 d S
Co2 Co 3 b 0.23952(8) 0.0000 0.8333 0.01066(14) Uani 1 d S
P1 P 6 c 0.32147(11) 0.07193(12) 0.09581(5) 0.00841(16) Uani 1 d .
B1 B 6 c 0.3098(6) 0.7445(5) 0.2093(3) 0.0124(6) Uani 1 d .
O1 O 6 c 0.5545(4) 0.2118(4) 0.85235(18) 0.0145(5) Uani 1 d .
O2 O 6 c 0.5895(4) 0.8342(4) 0.94891(19) 0.0147(5) Uani 1 d .
O3 O 6 c 0.1922(3) 0.9744(4) 0.99812(14) 0.0124(4) Uani 1 d .
O4 O 6 c 0.3999(3) 0.9306(3) 0.14042(16) 0.0140(4) Uani 1 d .
O5 O 6 c 0.5170(3) 0.2732(3) 0.05945(15) 0.0122(4) Uani 1 d .
O6 O 6 c 0.2070(3) 0.1202(3) 0.17968(15) 0.0115(4) Uani 1 d .
H1 H 6 c 0.566(7) 0.249(6) 0.897(3) 0.018(13) Uiso 1 d .
H2 H 6 c 0.569(8) 0.884(8) 0.980(3) 0.039(16) Uiso 1 d .

loop_
_atom_site_aniso_label
_atom_site_aniso_U_11
_atom_site_aniso_U_22
_atom_site_aniso_U_33
_atom_site_aniso_U_23
_atom_site_aniso_U_13
_atom_site_aniso_U_12
Co1 0.0103(2) 0.0103(2) 0.0080(2) 0.00001(10) -0.00001(10) 0.0042(2)
Co2 0.0110(2) 0.0135(3) 0.0083(2) -0.0002(2) -0.00009(10) 0.00674(15)
P1 0.0081(3) 0.0097(4) 0.0073(3) 0.0003(3) 0.0001(2) 0.0044(3)
B1 0.0126(16) 0.0123(16) 0.0138(15) 0.0007(11) -0.0001(12) 0.0075(14)
O1 0.0155(11) 0.0131(11) 0.0091(10) -0.0017(9) 0.0026(8) 0.0028(9)
O2 0.0126(12) 0.0149(12) 0.0172(11) -0.0075(9) -0.0025(9) 0.0074(10)
O3 0.0114(10) 0.0167(11) 0.0079(9) -0.0028(8) -0.0011(7) 0.0061(9)
O4 0.0122(10) 0.0137(11) 0.0184(10) 0.0040(8) 0.0007(8) 0.0082(10)
O5 0.0112(11) 0.0126(10) 0.0100(9) -0.0005(8) 0.0008(8) 0.0039(9)
O6 0.0138(11) 0.0162(11) 0.0076(9) 0.0005(8) 0.0023(8) 0.0098(10)

loop_
_atom_type_symbol
_atom_type_description
_atom_type_scat_dispersion_real
_atom_type_scat_dispersion_imag
_atom_type_scat_source
H H 0.0000 0.0000 'International Tables Vol C Tables 4.2.6.8 and 6.1.1.4'
B B 0.0013 0.0007 'International Tables Vol C Tables 4.2.6.8 and 6.1.1.4'
Co Co 0.3494 0.9721 'International Tables Vol C Tables 4.2.6.8 and 6.1.1.4'
O O 0.0106 0.0060 'International Tables Vol C Tables 4.2.6.8 and 6.1.1.4'
P P 0.1023 0.0942 'International Tables Vol C Tables 4.2.6.8 and 6.1.1.4'

loop_
_geom_angle_atom_site_label_1
_geom_angle_atom_site_label_2
_geom_angle_atom_site_label_3
_geom_angle
_geom_angle_site_symmetry_1
_geom_angle_site_symmetry_3
O2 Co1 O2 111.97(14) 1_554 3_556
O2 Co1 O6 87.84(9) 1_554 4_664
O2 Co1 O6 89.10(9) 3_556 4_664
O2 Co1 O6 89.10(9) 1_554 5_665
O2 Co1 O6 87.84(9) 3_556 5_665
O6 Co1 O6 174.53(12) 4_664 5_665
O2 Co1 O3 157.16(9) 1_554 1_654
O2 Co1 O3 85.54(9) 3_556 1_654
O6 Co1 O3 77.52(8) 4_664 1_654
O6 Co1 O3 106.74(8) 5_665 1_654
O2 Co1 O3 85.54(9) 1_554 3_566
O2 Co1 O3 157.16(9) 3_556 3_566
O6 Co1 O3 106.74(8) 4_664 3_566
O6 Co1 O3 77.52(8) 5_665 3_566
O3 Co1 O3 82.09(12) 1_654 3_566
O1 Co2 O1 83.39(14) . 6_556
O1 Co2 O3 98.87(9) . 6_666
O1 Co2 O3 91.54(8) 6_556 6_666
O1 Co2 O3 91.54(8) . 1_545
O1 Co2 O3 98.87(9) 6_556 1_545
O3 Co2 O3 166.07(12) 6_666 1_545
O1 Co2 O6 168.63(8) . 4
O1 Co2 O6 100.35(9) 6_556 4
O3 Co2 O6 91.79(8) 6_666 4
O3 Co2 O6 77.31(8) 1_545 4
O1 Co2 O6 100.35(9) . 3_556
O1 Co2 O6 168.63(8) 6_556 3_556
O3 Co2 O6 77.31(8) 6_666 3_556
O3 Co2 O6 91.79(8) 1_545 3_556
O6 Co2 O6 78.07(12) 4 3_556
O3 P1 O6 113.14(12) 1_544 .
O3 P1 O4 109.90(12) 1_544 1_545
O6 P1 O4 110.60(12) . 1_545
O3 P1 O5 106.45(11) 1_544 .
O6 P1 O5 110.40(12) . .
O4 P1 O5 106.04(13) 1_545 .
O2 B1 O1 111.9(3) 2_664 3_556
O2 B1 O4 109.1(3) 2_664 .
O1 B1 O4 111.2(2) 3_556 .
O2 B1 O5 106.6(2) 2_664 5_665
O1 B1 O5 110.6(3) 3_556 5_665
O4 B1 O5 107.2(3) . 5_665
B1 O1 Co2 139.5(2) 3_556 .
B1 O1 H1 113(4) 3_556 .
Co2 O1 H1 107(4) . .
B1 O2 Co1 131.9(2) 4_565 1_556
B1 O2 H2 121(5) 4_565 .
Co1 O2 H2 106(5) 1_556 .
P1 O3 Co2 136.95(13) 1_566 1_565
P1 O3 Co1 119.95(11) 1_566 1_456
Co2 O3 Co1 98.69(8) 1_565 1_456
B1 O4 P1 134.7(2) . 1_565
B1 O5 P1 129.04(18) 5_655 .
P1 O6 Co1 127.60(13) . 2_655
P1 O6 Co2 130.69(12) . 2_554
Co1 O6 Co2 99.22(8) 2_655 2_554

loop_
_geom_bond_atom_site_label_1
_geom_bond_atom_site_label_2
_geom_bond_distance
_geom_bond_site_symmetry_2
Co1 O2 2.062(2) 1_554
Co1 O2 2.062(2) 3_556
Co1 O6 2.1081(19) 4_664
Co1 O6 2.1081(19) 5_665
Co1 O3 2.142(2) 1_654
Co1 O3 2.142(2) 3_566
Co2 O1 2.088(2) .
Co2 O1 2.088(2) 6_556
Co2 O3 2.1215(18) 6_666
Co2 O3 2.1215(18) 1_545
Co2 O6 2.139(2) 4
Co2 O6 2.139(2) 3_556
P1 O3 1.519(2) 1_544
P1 O6 1.519(2) .
P1 O4 1.547(2) 1_545
P1 O5 1.551(2) .
B1 O2 1.453(4) 2_664
B1 O1 1.457(4) 3_556
B1 O4 1.488(4) .
B1 O5 1.496(4) 5_665
O1 B1 1.457(4) 3_556
O1 H1 0.62(4) .
O2 B1 1.453(4) 4_565
O2 Co1 2.062(2) 1_556
O2 H2 0.61(4) .
O3 P1 1.519(2) 1_566
O3 Co2 2.1215(18) 1_565
O3 Co1 2.142(2) 1_456
O4 P1 1.547(2) 1_565
O5 B1 1.496(4) 5_655
O6 Co1 2.1081(19) 2_655
O6 Co2 2.139(2) 2_554
